data_4340354
loop_
_publ_author_name
'Manor, Brian C.'
'Ringenberg, Mark R.'
'Rauchfuss, Thomas B.'

_publ_contact_author
; 
Thomas B. Rauchfuss 
University of Illinois 
Department of Chemistry 
A328 Chemical & Life Sciences Lab 
600 South Mathews Avenue 
Urbana, Illinois  61801 
USA 
;
_publ_section_title
;
 Borane-Protected Cyanides as Surrogates of H-Bonded Cyanides in
 [FeFe]-Hydrogenase Active Site Models.
;
_journal_issue 14
_journal_name_full 'Inorganic chemistry'
_journal_page_first 7241
_journal_page_last 7247
_journal_paper_doi 10.1021/ic500470z
_journal_volume 53
_journal_year 2014
_chemical_formula_moiety
; 
C45 H6 B2 F30 Fe2 N2 O4 S2, 2(C8 H20 N), C4 H8 O 
;
_chemical_formula_sum 'C65 H54 B2 F30 Fe2 N4 O5 S2'
_chemical_formula_weight 1738.56
_chemical_name_systematic
; 
? 
;
_space_group_IT_number 15
_symmetry_cell_setting monoclinic
_symmetry_space_group_name_Hall '-C 2yc'
_symmetry_space_group_name_H-M 'C 1 2/c 1'
_atom_sites_solution_hydrogens geom
_atom_sites_solution_primary direct
_atom_sites_solution_secondary difmap
_audit_creation_method SHELXL-97
_audit_update_record
; 
? 
;
_cell_angle_alpha 90.00
_cell_angle_beta 106.507(4)
_cell_angle_gamma 90.00
_cell_formula_units_Z 8
_cell_length_a 42.194(2)
_cell_length_b 20.4776(13)
_cell_length_c 17.1835(10)
_cell_measurement_reflns_used 7094
_cell_measurement_temperature 193(2)
_cell_measurement_theta_max 19.43
_cell_measurement_theta_min 2.34
_cell_volume 14235.2(14)
_computing_cell_refinement 'SAINT V7.68A (Bruker, 2005)'
_computing_data_collection 'APEX2 V2010.11-3 (Bruker, 2010)'
_computing_data_reduction
; 
SAINT V7.68A, XPREP V2005/2, SADABS V2007/4, TWINABS V2007/5 
(Bruker, 2005 & 2007) 
;
_computing_molecular_graphics
; 
SHELXTL V6.12 (Bruker, 2005), CrystalMaker v2.1.3 (CrystalMaker, 1994) 
;
_computing_publication_material 'XCIF V6.12 (Bruker, 2005)'
_computing_structure_refinement 'SHELXTL V6.12 (Bruker, 2005)'
_computing_structure_solution 'SHELXTL V6.12 (Bruker, 2005)'
_diffrn_ambient_temperature 193(2)
_diffrn_measured_fraction_theta_full 0.997
_diffrn_measured_fraction_theta_max 0.997
_diffrn_measurement_device 'Siemens Platform/ApexII CCD'
_diffrn_measurement_device_type 'CCD area detector'
_diffrn_measurement_method 'profile data from \f and \w scans'
_diffrn_radiation_monochromator graphite
_diffrn_radiation_source 'normal-focus sealed tube'
_diffrn_radiation_type MoK\a
_diffrn_radiation_wavelength 0.71073
_diffrn_radiation_wavelength_id ba75jas
_diffrn_reflns_av_R_equivalents 0.1416
_diffrn_reflns_av_sigmaI/netI 0.0932
_diffrn_reflns_limit_h_max 50
_diffrn_reflns_limit_h_min -50
_diffrn_reflns_limit_k_max 24
_diffrn_reflns_limit_k_min -24
_diffrn_reflns_limit_l_max 20
_diffrn_reflns_limit_l_min -20
_diffrn_reflns_number 102155
_diffrn_reflns_theta_full 25.43
_diffrn_reflns_theta_max 25.43
_diffrn_reflns_theta_min 1.77
_exptl_absorpt_coefficient_mu 0.597
_exptl_absorpt_correction_T_max 0.9652
_exptl_absorpt_correction_T_min 0.8289
_exptl_absorpt_correction_type integration
_exptl_absorpt_process_details 'SHELXTL/XPREP V2005/2 (Bruker, 2005)'
_exptl_crystal_colour red
_exptl_crystal_density_diffrn 1.622
_exptl_crystal_density_method 'not measured'
_exptl_crystal_description prism
_exptl_crystal_F_000 7008
_exptl_crystal_id ba75jas
_exptl_crystal_preparation
; 
The data crystal was mounted using oil (Parantone-N, Exxon) to a 
0.3 mm cryo-loop (Hampton Research) with the (-5 0 -1) scattering 
planes roughly normal to the spindle axis. 
;
_exptl_crystal_size_max 0.582
_exptl_crystal_size_mid 0.224
_exptl_crystal_size_min 0.124
_refine_diff_density_max 0.658
_refine_diff_density_min -0.420
_refine_diff_density_rms 0.070
_refine_ls_extinction_method none
_refine_ls_goodness_of_fit_ref 1.006
_refine_ls_hydrogen_treatment noref
_refine_ls_matrix_type full
_refine_ls_number_parameters 1246
_refine_ls_number_reflns 13119
_refine_ls_number_restraints 998
_refine_ls_restrained_S_all 0.995
_refine_ls_R_factor_all 0.1282
_refine_ls_R_factor_gt 0.0557
_refine_ls_shift/su_max 0.001
_refine_ls_shift/su_mean 0.000
_refine_ls_structure_factor_coef Fsqd
_refine_ls_weighting_details 'calc w=1/[\s^2^(Fo^2^)+(0.0589P)^2^+14.8408P] where P=(Fo^2^+2Fc^2^)/3'
_refine_ls_weighting_scheme calc
_refine_ls_wR_factor_gt 0.1146
_refine_ls_wR_factor_ref 0.1429
_reflns_number_gt 7159
_reflns_number_total 13119
_reflns_threshold_expression >2sigma(I)
_cod_data_source_file ic500470z_si_002.cif
_cod_data_source_block ba75jas
_cod_depositor_comments
;
The following automatic conversions were performed:

'_symmetry_cell_setting' value 'Monoclinic' changed to 'monoclinic'
according to
/usr/data/users/saulius/crontab/automatic-downloads/rss-feeds/ACS/lib/dictionaries/cif_core.dic
dictionary named 'cif_core.dic' version 2.4.2 from 2011-04-26.

Automatic conversion script
Id: cif_fix_values 2281 2013-09-26 08:29:07Z andrius 

 Adding full bibliography for 4340354.cif.
;
_cod_original_cell_volume 14235.0(15)
_cod_original_sg_symbol_H-M 'C2/c  '
_cod_database_code 4340354

loop_
_symmetry_equiv_pos_as_xyz
'x, y, z'
'-x, y, -z+1/2'
'x+1/2, y+1/2, z'
'-x+1/2, y+1/2, -z+1/2'
'-x, -y, -z'
'x, -y, z-1/2'
'-x+1/2, -y+1/2, -z'
'x+1/2, -y+1/2, z-1/2'

loop_
_atom_site_label
_atom_site_type_symbol
_atom_site_fract_x
_atom_site_fract_y
_atom_site_fract_z
_atom_site_U_iso_or_equiv
_atom_site_adp_type
_atom_site_occupancy
_atom_site_symmetry_multiplicity
_atom_site_calc_flag
_atom_site_refinement_flags
_atom_site_disorder_assembly
_atom_site_disorder_group
Fe1 Fe 0.143305(15) 0.29353(3) 0.35613(4) 0.03643(18) Uani 1 1 d . A .
Fe2 Fe 0.160615(15) 0.37797(3) 0.26970(4) 0.03501(17) Uani 1 1 d . A .
S1 S 0.10791(3) 0.34448(5) 0.24863(7) 0.0359(3) Uani 1 1 d . . .
S2 S 0.17270(3) 0.27059(6) 0.26806(8) 0.0448(3) Uani 1 1 d . . .
N1 N 0.11826(9) 0.15535(19) 0.3608(2) 0.0378(9) Uani 1 1 d . A .
N2 N 0.13848(8) 0.50775(18) 0.3209(2) 0.0343(9) Uani 1 1 d . B .
B1 B 0.10364(12) 0.08829(17) 0.3512(3) 0.0375(13) Uani 1 1 d D . .
B2 B 0.12873(11) 0.5756(2) 0.3480(3) 0.0350(12) Uani 1 1 d D . .
F1 F 0.1122(3) 0.1368(5) 0.5123(10) 0.045(3) Uani 0.51(2) 1 d PDU A 1
F2 F 0.0689(4) 0.1363(7) 0.5990(7) 0.065(3) Uani 0.51(2) 1 d PDU A 1
F3 F 0.0075(3) 0.0851(7) 0.5353(9) 0.070(3) Uani 0.51(2) 1 d PDU A 1
F4 F -0.0090(3) 0.0342(8) 0.3817(10) 0.072(4) Uani 0.51(2) 1 d PDU A 1
F5 F 0.0343(5) 0.0348(7) 0.2953(8) 0.052(3) Uani 0.51(2) 1 d PDU A 1
C4 C 0.0750(3) 0.0857(4) 0.3991(7) 0.040(2) Uani 0.51(2) 1 d PDU A 1
C5 C 0.0822(3) 0.1108(4) 0.4774(8) 0.047(2) Uani 0.51(2) 1 d PDU A 1
C6 C 0.0601(3) 0.1110(5) 0.5232(7) 0.050(2) Uani 0.51(2) 1 d PDU A 1
C7 C 0.0293(3) 0.0853(6) 0.4913(8) 0.051(3) Uani 0.51(2) 1 d PDU A 1
C8 C 0.0210(3) 0.0600(6) 0.4154(8) 0.049(2) Uani 0.51(2) 1 d PDU A 1
C9 C 0.0435(3) 0.0604(5) 0.3707(7) 0.044(2) Uani 0.51(2) 1 d PDU A 1
F1B F 0.1037(3) 0.1412(6) 0.5091(11) 0.054(3) Uani 0.49(2) 1 d PDU A 2
F2B F 0.0559(4) 0.1318(7) 0.5821(8) 0.069(3) Uani 0.49(2) 1 d PDU A 2
F3B F -0.0009(3) 0.0673(7) 0.5096(9) 0.064(3) Uani 0.49(2) 1 d PDU A 2
F4B F -0.0092(3) 0.0124(7) 0.3632(9) 0.055(3) Uani 0.49(2) 1 d PDU A 2
F5B F 0.0368(5) 0.0198(7) 0.2881(8) 0.047(3) Uani 0.49(2) 1 d PDU A 2
C4B C 0.0736(3) 0.0818(4) 0.3946(8) 0.042(2) Uani 0.49(2) 1 d PDU A 2
C5B C 0.0760(3) 0.1087(5) 0.4703(8) 0.046(2) Uani 0.49(2) 1 d PDU A 2
C6B C 0.0514(3) 0.1041(5) 0.5087(8) 0.050(2) Uani 0.49(2) 1 d PDU A 2
C7B C 0.0229(3) 0.0714(6) 0.4714(8) 0.051(3) Uani 0.49(2) 1 d PDU A 2
C8B C 0.0192(3) 0.0441(6) 0.3977(8) 0.050(3) Uani 0.49(2) 1 d PDU A 2
C9B C 0.0442(3) 0.0495(5) 0.3610(8) 0.045(2) Uani 0.49(2) 1 d PDU A 2
F6 F 0.17490(6) 0.10536(12) 0.46437(16) 0.0534(7) Uani 1 1 d . A .
F7 F 0.20911(6) 0.01476(14) 0.56349(16) 0.0586(8) Uani 1 1 d . . .
F8 F 0.18566(6) -0.10799(13) 0.56198(17) 0.0594(8) Uani 1 1 d . A .
F9 F 0.12684(7) -0.14051(12) 0.45459(18) 0.0614(8) Uani 1 1 d . . .
F10 F 0.09139(6) -0.05018(12) 0.35563(15) 0.0450(7) Uani 1 1 d . A .
F11 F 0.12997(6) -0.01044(13) 0.24881(15) 0.0478(7) Uani 1 1 d . A .
F12 F 0.11485(7) -0.00792(14) 0.08941(16) 0.0597(8) Uani 1 1 d . . .
F13 F 0.06978(7) 0.07868(15) 0.00133(15) 0.0612(8) Uani 1 1 d . A .
F14 F 0.03971(6) 0.16385(14) 0.08081(15) 0.0563(7) Uani 1 1 d . . .
F15 F 0.05337(6) 0.16011(12) 0.24089(15) 0.0481(7) Uani 1 1 d . A .
F16 F 0.0640(3) 0.5384(8) 0.2480(8) 0.056(3) Uani 0.63(5) 1 d PD B 1
F17 F 0.0299(3) 0.5895(11) 0.1063(9) 0.079(4) Uani 0.63(5) 1 d PD B 1
F18 F 0.0551(5) 0.6883(8) 0.0391(5) 0.080(4) Uani 0.63(5) 1 d PD B 1
F19 F 0.1157(6) 0.7363(5) 0.1161(7) 0.071(3) Uani 0.63(5) 1 d PD B 1
F20 F 0.1508(4) 0.6872(7) 0.2577(9) 0.059(3) Uani 0.63(5) 1 d PD B 1
C28 C 0.1093(3) 0.6102(5) 0.2607(4) 0.039(3) Uani 0.63(5) 1 d PD B 1
C29 C 0.0782(3) 0.5876(6) 0.2183(6) 0.043(3) Uani 0.63(5) 1 d PD B 1
C30 C 0.0599(3) 0.6137(7) 0.1438(6) 0.054(3) Uani 0.63(5) 1 d PD B 1
C31 C 0.0728(4) 0.6635(6) 0.1105(5) 0.052(3) Uani 0.63(5) 1 d PD B 1
C32 C 0.1030(5) 0.6872(5) 0.1492(5) 0.049(3) Uani 0.63(5) 1 d PD B 1
C33 C 0.1208(4) 0.6606(5) 0.2231(5) 0.043(3) Uani 0.63(5) 1 d PD B 1
F16B F 0.0647(6) 0.5261(11) 0.2572(14) 0.054(5) Uani 0.37(5) 1 d PDU B 2
F17B F 0.0247(5) 0.5723(13) 0.1184(15) 0.068(5) Uani 0.37(5) 1 d PDU B 2
F18B F 0.0427(8) 0.6787(11) 0.0453(11) 0.080(6) Uani 0.37(5) 1 d PDU B 2
F19B F 0.1021(8) 0.7367(9) 0.1166(13) 0.073(5) Uani 0.37(5) 1 d PDU B 2
F20B F 0.1417(6) 0.6921(10) 0.2529(12) 0.052(4) Uani 0.37(5) 1 d PDU B 2
C28B C 0.1052(4) 0.6068(7) 0.2622(5) 0.035(5) Uani 0.37(5) 1 d PDU B 2
C29B C 0.0748(5) 0.5786(9) 0.2239(9) 0.047(5) Uani 0.37(5) 1 d PDU B 2
C30B C 0.0536(5) 0.6023(10) 0.1512(10) 0.053(5) Uani 0.37(5) 1 d PDU B 2
C31B C 0.0628(6) 0.6553(9) 0.1151(10) 0.056(5) Uani 0.37(5) 1 d PDU B 2
C32B C 0.0921(7) 0.6842(8) 0.1500(9) 0.051(4) Uani 0.37(5) 1 d PDU B 2
C33B C 0.1129(6) 0.6601(7) 0.2224(8) 0.039(4) Uani 0.37(5) 1 d PDU B 2
F21 F 0.12873(7) 0.69906(13) 0.42446(18) 0.0600(8) Uani 1 1 d . B .
F22 F 0.17939(8) 0.76034(15) 0.5265(2) 0.0779(10) Uani 1 1 d . . .
F23 F 0.24151(7) 0.71242(15) 0.55645(17) 0.0686(9) Uani 1 1 d . B .
F24 F 0.25222(7) 0.60623(15) 0.47312(19) 0.0696(9) Uani 1 1 d . . .
F25 F 0.20277(6) 0.54325(13) 0.37342(17) 0.0583(8) Uani 1 1 d . B .
C34 C 0.16219(11) 0.6150(2) 0.3967(2) 0.0344(10) Uani 1 1 d . B .
C35 C 0.15935(11) 0.6727(2) 0.4370(3) 0.0428(12) Uani 1 1 d . . .
C36 C 0.18493(13) 0.7057(2) 0.4889(3) 0.0457(12) Uani 1 1 d . B .
C37 C 0.21623(12) 0.6818(2) 0.5035(3) 0.0464(13) Uani 1 1 d . . .
C38 C 0.22144(11) 0.6280(2) 0.4628(3) 0.0446(12) Uani 1 1 d . B .
C39 C 0.19482(11) 0.5961(2) 0.4113(3) 0.0391(11) Uani 1 1 d . . .
F26 F 0.06581(6) 0.64291(14) 0.35886(16) 0.0560(8) Uani 1 1 d . B .
F27 F 0.03786(6) 0.62689(15) 0.47715(17) 0.0648(8) Uani 1 1 d . . .
F28 F 0.06300(7) 0.54168(15) 0.59982(17) 0.0684(9) Uani 1 1 d . B .
F29 F 0.11825(7) 0.47235(14) 0.60201(16) 0.0622(8) Uani 1 1 d . . .
F30 F 0.14772(6) 0.48833(12) 0.48502(14) 0.0446(6) Uani 1 1 d . B .
C1 C 0.12628(10) 0.2093(2) 0.3585(2) 0.0353(11) Uani 1 1 d . . .
C2 C 0.12264(11) 0.3343(2) 0.4180(3) 0.0413(12) Uani 1 1 d . . .
C3 C 0.17922(13) 0.2795(2) 0.4363(3) 0.0549(14) Uani 1 1 d . . .
C10 C 0.13061(10) 0.0327(2) 0.4053(2) 0.0314(10) Uani 1 1 d . A .
C11 C 0.16155(11) 0.0455(2) 0.4590(3) 0.0392(11) Uani 1 1 d . . .
C12 C 0.17991(10) -0.0010(2) 0.5111(3) 0.0395(11) Uani 1 1 d . A .
C13 C 0.16830(11) -0.0635(2) 0.5103(3) 0.0405(11) Uani 1 1 d . . .
C14 C 0.13853(11) -0.0793(2) 0.4564(3) 0.0401(11) Uani 1 1 d . A .
C15 C 0.12106(10) -0.0314(2) 0.4064(3) 0.0357(11) Uani 1 1 d . . .
C16 C 0.09279(10) 0.0751(2) 0.2542(3) 0.0349(11) Uani 1 1 d . A .
C17 C 0.10701(10) 0.0336(2) 0.2107(3) 0.0351(11) Uani 1 1 d . . .
C18 C 0.09959(11) 0.0339(2) 0.1273(3) 0.0404(11) Uani 1 1 d . A .
C19 C 0.07731(11) 0.0780(2) 0.0831(3) 0.0416(12) Uani 1 1 d . . .
C20 C 0.06214(10) 0.1204(2) 0.1228(3) 0.0393(11) Uani 1 1 d . A .
C21 C 0.06981(11) 0.1174(2) 0.2056(3) 0.0376(11) Uani 1 1 d . . .
C22 C 0.09373(12) 0.2895(2) 0.1618(3) 0.0475(12) Uani 1 1 d . . .
H22A H 0.0838 0.2505 0.1796 0.057 Uiso 1 1 calc R . .
H22B H 0.0760 0.3118 0.1199 0.057 Uiso 1 1 calc R . .
C23 C 0.11974(13) 0.2670(2) 0.1234(3) 0.0540(14) Uani 1 1 d . . .
H23A H 0.1090 0.2405 0.0749 0.065 Uiso 1 1 calc R . .
H23B H 0.1296 0.3058 0.1049 0.065 Uiso 1 1 calc R . .
C24 C 0.14689(13) 0.2274(2) 0.1791(3) 0.0551(14) Uani 1 1 d . . .
H24A H 0.1614 0.2106 0.1473 0.066 Uiso 1 1 calc R . .
H24B H 0.1368 0.1892 0.1981 0.066 Uiso 1 1 calc R . .
C25 C 0.14639(10) 0.4580(2) 0.3005(3) 0.0353(11) Uani 1 1 d . . .
C26 C 0.16936(12) 0.4046(2) 0.1803(3) 0.0461(12) Uani 1 1 d . . .
C27 C 0.19991(13) 0.3896(2) 0.3384(3) 0.0530(14) Uani 1 1 d . . .
C40 C 0.10774(10) 0.5642(2) 0.4136(3) 0.0334(10) Uani 1 1 d . B .
C41 C 0.07985(11) 0.5977(2) 0.4169(3) 0.0402(11) Uani 1 1 d . . .
C42 C 0.06470(11) 0.5909(2) 0.4773(3) 0.0448(12) Uani 1 1 d . B .
C43 C 0.07757(12) 0.5485(3) 0.5396(3) 0.0460(12) Uani 1 1 d . . .
C44 C 0.10523(12) 0.5132(2) 0.5401(3) 0.0419(12) Uani 1 1 d . B .
C45 C 0.11950(11) 0.5221(2) 0.4785(3) 0.0371(11) Uani 1 1 d . . .
O1 O 0.10834(9) 0.36012(18) 0.4573(2) 0.0615(10) Uani 1 1 d . A .
O2 O 0.20257(10) 0.2692(2) 0.4891(2) 0.0836(13) Uani 1 1 d . A .
O3 O 0.17729(9) 0.42051(19) 0.1240(2) 0.0694(11) Uani 1 1 d . B .
O4 O 0.22574(9) 0.3973(2) 0.3844(3) 0.0836(13) Uani 1 1 d . B .
N3 N 0.24367(9) 0.39854(19) 0.6802(2) 0.0436(10) Uani 1 1 d . . .
C46 C 0.20820(13) 0.4130(3) 0.6806(3) 0.0671(16) Uani 1 1 d . . .
H46A H 0.2065 0.4054 0.7361 0.081 Uiso 1 1 calc R . .
H46B H 0.2037 0.4598 0.6681 0.081 Uiso 1 1 calc R . .
C47 C 0.18200(13) 0.3741(3) 0.6230(4) 0.082(2) Uani 1 1 d . . .
H47A H 0.1604 0.3855 0.6300 0.124 Uiso 1 1 calc R . .
H47B H 0.1862 0.3275 0.6340 0.124 Uiso 1 1 calc R . .
H47C H 0.1821 0.3838 0.5672 0.124 Uiso 1 1 calc R . .
C48 C 0.25144(13) 0.3278(3) 0.7008(3) 0.0653(16) Uani 1 1 d . . .
H48A H 0.2739 0.3185 0.6966 0.078 Uiso 1 1 calc R . .
H48B H 0.2358 0.3006 0.6597 0.078 Uiso 1 1 calc R . .
C49 C 0.24982(15) 0.3072(3) 0.7843(3) 0.083(2) Uani 1 1 d . . .
H49A H 0.2559 0.2611 0.7930 0.124 Uiso 1 1 calc R . .
H49B H 0.2273 0.3136 0.7881 0.124 Uiso 1 1 calc R . .
H49C H 0.2652 0.3338 0.8256 0.124 Uiso 1 1 calc R . .
C50 C 0.26599(15) 0.4428(3) 0.7411(3) 0.0780(19) Uani 1 1 d . . .
H50A H 0.2630 0.4340 0.7953 0.094 Uiso 1 1 calc R . .
H50B H 0.2594 0.4887 0.7268 0.094 Uiso 1 1 calc R . .
C51 C 0.30253(15) 0.4348(4) 0.7462(4) 0.108(3) Uani 1 1 d . . .
H51A H 0.3156 0.4666 0.7848 0.162 Uiso 1 1 calc R . .
H51B H 0.3057 0.4421 0.6925 0.162 Uiso 1 1 calc R . .
H51C H 0.3097 0.3905 0.7646 0.162 Uiso 1 1 calc R . .
C52 C 0.24718(13) 0.4092(3) 0.5959(3) 0.0620(15) Uani 1 1 d . . .
H52A H 0.2321 0.3788 0.5581 0.074 Uiso 1 1 calc R . .
H52B H 0.2700 0.3979 0.5964 0.074 Uiso 1 1 calc R . .
C53 C 0.23979(15) 0.4784(3) 0.5635(3) 0.0797(19) Uani 1 1 d . . .
H53A H 0.2435 0.4814 0.5099 0.120 Uiso 1 1 calc R . .
H53B H 0.2544 0.5091 0.6007 0.120 Uiso 1 1 calc R . .
H53C H 0.2167 0.4891 0.5591 0.120 Uiso 1 1 calc R . .
N4 N 0.0000 0.3483(3) 0.2500 0.0448(14) Uani 1 2 d S . .
C54 C -0.01005(16) 0.3899(3) 0.3123(4) 0.087(2) Uani 1 1 d . . .
H54A H -0.0164 0.3607 0.3513 0.104 Uiso 1 1 calc R . .
H54B H -0.0297 0.4160 0.2842 0.104 Uiso 1 1 calc R . .
C55 C 0.01749(18) 0.4367(3) 0.3600(4) 0.105(2) Uani 1 1 d . . .
H55A H 0.0097 0.4606 0.4005 0.158 Uiso 1 1 calc R . .
H55B H 0.0229 0.4678 0.3223 0.158 Uiso 1 1 calc R . .
H55C H 0.0372 0.4114 0.3873 0.158 Uiso 1 1 calc R . .
C56 C 0.02950(13) 0.3063(3) 0.2909(4) 0.0733(18) Uani 1 1 d . . .
H56A H 0.0482 0.3352 0.3182 0.088 Uiso 1 1 calc R . .
H56B H 0.0361 0.2815 0.2486 0.088 Uiso 1 1 calc R . .
C57 C 0.02362(15) 0.2580(3) 0.3533(3) 0.0739(18) Uani 1 1 d . . .
H57A H 0.0445 0.2364 0.3813 0.111 Uiso 1 1 calc R . .
H57B H 0.0074 0.2252 0.3257 0.111 Uiso 1 1 calc R . .
H57C H 0.0152 0.2815 0.3930 0.111 Uiso 1 1 calc R . .
N5 N 0.0000 0.7956(3) 0.2500 0.0480(14) Uani 1 2 d S . .
C58 C 0.00521(14) 0.7508(3) 0.3221(3) 0.0656(16) Uani 1 1 d . . .
H58A H 0.0234 0.7203 0.3223 0.079 Uiso 1 1 calc R . .
H58B H -0.0151 0.7244 0.3155 0.079 Uiso 1 1 calc R . .
C59 C 0.0133(2) 0.7848(4) 0.4035(4) 0.121(3) Uani 1 1 d . . .
H59A H 0.0160 0.7522 0.4467 0.182 Uiso 1 1 calc R . .
H59B H -0.0048 0.8146 0.4047 0.182 Uiso 1 1 calc R . .
H59C H 0.0338 0.8097 0.4119 0.182 Uiso 1 1 calc R . .
C60 C 0.02935(13) 0.8401(3) 0.2571(4) 0.0735(18) Uani 1 1 d . . .
H60A H 0.0312 0.8703 0.3032 0.088 Uiso 1 1 calc R . .
H60B H 0.0251 0.8668 0.2072 0.088 Uiso 1 1 calc R . .
C61 C 0.06229(14) 0.8048(3) 0.2697(4) 0.087(2) Uani 1 1 d . . .
H61A H 0.0799 0.8370 0.2748 0.130 Uiso 1 1 calc R . .
H61B H 0.0611 0.7763 0.2232 0.130 Uiso 1 1 calc R . .
H61C H 0.0669 0.7785 0.3193 0.130 Uiso 1 1 calc R . .
O5 O 0.2790(3) 0.6055(7) 0.6958(7) 0.119(3) Uani 0.499(9) 1 d PDU C 1
C62 C 0.3095(4) 0.6327(11) 0.6872(8) 0.105(3) Uani 0.499(9) 1 d PDU C 1
H62A H 0.3055 0.6750 0.6581 0.126 Uiso 0.499(9) 1 calc PR C 1
H62B H 0.3202 0.6024 0.6573 0.126 Uiso 0.499(9) 1 calc PR C 1
C65 C 0.2757(3) 0.6297(9) 0.7704(9) 0.115(3) Uani 0.499(9) 1 d PDU C 1
H65A H 0.2680 0.5941 0.7995 0.139 Uiso 0.499(9) 1 calc PR C 1
H65B H 0.2588 0.6646 0.7593 0.139 Uiso 0.499(9) 1 calc PR C 1
C64 C 0.3074(4) 0.6559(10) 0.8225(8) 0.122(3) Uani 0.499(9) 1 d PDU C 1
H64A H 0.3141 0.6334 0.8757 0.146 Uiso 0.499(9) 1 calc PR C 1
H64B H 0.3059 0.7034 0.8314 0.146 Uiso 0.499(9) 1 calc PR C 1
C63 C 0.3307(3) 0.6417(9) 0.7740(9) 0.118(3) Uani 0.499(9) 1 d PDU C 1
H63A H 0.3435 0.6015 0.7939 0.141 Uiso 0.499(9) 1 calc PR C 1
H63B H 0.3464 0.6783 0.7777 0.141 Uiso 0.499(9) 1 calc PR C 1
O5B O 0.2865(3) 0.5950(7) 0.7232(8) 0.121(3) Uani 0.501(9) 1 d PDU C 2
C62B C 0.3065(4) 0.6130(9) 0.6720(8) 0.096(3) Uani 0.501(9) 1 d PDU C 2
H62C H 0.2923 0.6289 0.6192 0.115 Uiso 0.501(9) 1 calc PR C 2
H62D H 0.3190 0.5745 0.6619 0.115 Uiso 0.501(9) 1 calc PR C 2
C63B C 0.3296(4) 0.6645(7) 0.7115(9) 0.105(3) Uani 0.501(9) 1 d PDU C 2
H63C H 0.3238 0.7063 0.6820 0.126 Uiso 0.501(9) 1 calc PR C 2
H63D H 0.3525 0.6527 0.7127 0.126 Uiso 0.501(9) 1 calc PR C 2
C64B C 0.3265(4) 0.6702(9) 0.7949(8) 0.124(4) Uani 0.501(9) 1 d PDU C 2
H64C H 0.3216 0.7159 0.8063 0.149 Uiso 0.501(9) 1 calc PR C 2
H64D H 0.3474 0.6569 0.8349 0.149 Uiso 0.501(9) 1 calc PR C 2
C65B C 0.2991(5) 0.6265(9) 0.8007(8) 0.118(3) Uani 0.501(9) 1 d PDU C 2
H65C H 0.3073 0.5936 0.8439 0.142 Uiso 0.501(9) 1 calc PR C 2
H65D H 0.2814 0.6523 0.8138 0.142 Uiso 0.501(9) 1 calc PR C 2

loop_
_atom_site_aniso_label
_atom_site_aniso_U_11
_atom_site_aniso_U_22
_atom_site_aniso_U_33
_atom_site_aniso_U_23
_atom_site_aniso_U_13
_atom_site_aniso_U_12
Fe1 0.0463(4) 0.0267(4) 0.0350(4) -0.0002(3) 0.0095(3) 0.0002(3)
Fe2 0.0385(4) 0.0263(4) 0.0418(4) -0.0001(3) 0.0139(3) 0.0024(3)
S1 0.0387(6) 0.0304(6) 0.0376(6) -0.0003(5) 0.0092(5) -0.0003(5)
S2 0.0531(7) 0.0300(7) 0.0547(8) 0.0000(6) 0.0206(6) 0.0099(6)
N1 0.055(2) 0.027(2) 0.032(2) -0.0010(18) 0.0129(18) -0.0016(19)
N2 0.045(2) 0.025(2) 0.032(2) 0.0005(17) 0.0108(17) 0.0022(18)
B1 0.046(3) 0.032(3) 0.035(3) -0.003(2) 0.014(2) -0.003(2)
B2 0.046(3) 0.025(3) 0.032(3) 0.001(2) 0.008(2) 0.003(2)
F1 0.061(5) 0.044(5) 0.035(4) -0.006(3) 0.019(4) 0.012(4)
F2 0.067(7) 0.092(6) 0.045(5) 0.007(4) 0.029(5) 0.028(5)
F3 0.078(6) 0.078(7) 0.072(6) 0.009(5) 0.049(5) 0.016(5)
F4 0.062(5) 0.078(8) 0.087(7) 0.016(6) 0.039(4) 0.017(5)
F5 0.043(5) 0.057(6) 0.055(6) 0.013(5) 0.015(4) 0.003(5)
C4 0.051(4) 0.032(4) 0.042(4) 0.015(4) 0.018(4) 0.012(4)
C5 0.058(4) 0.042(4) 0.047(4) 0.010(4) 0.025(4) 0.008(4)
C6 0.059(5) 0.050(4) 0.046(5) 0.006(4) 0.025(4) 0.015(4)
C7 0.055(5) 0.055(5) 0.053(5) 0.016(4) 0.031(4) 0.019(4)
C8 0.047(4) 0.048(5) 0.059(5) 0.015(4) 0.023(4) 0.013(4)
C9 0.049(4) 0.040(4) 0.047(4) 0.013(4) 0.021(3) 0.019(4)
F1B 0.068(6) 0.051(5) 0.057(6) -0.003(4) 0.039(5) 0.005(4)
F2B 0.079(8) 0.079(5) 0.063(6) -0.006(5) 0.042(5) 0.008(6)
F3B 0.065(5) 0.071(6) 0.070(7) 0.017(5) 0.042(5) 0.009(4)
F4B 0.038(4) 0.054(6) 0.074(6) 0.024(5) 0.021(4) 0.008(4)
F5B 0.039(5) 0.049(5) 0.051(5) 0.005(4) 0.010(4) 0.008(4)
C4B 0.051(4) 0.038(4) 0.041(4) 0.014(4) 0.017(4) 0.014(4)
C5B 0.052(4) 0.041(4) 0.050(4) 0.009(4) 0.020(4) 0.016(4)
C6B 0.060(5) 0.053(4) 0.044(4) 0.009(4) 0.024(4) 0.018(4)
C7B 0.052(4) 0.053(5) 0.056(5) 0.018(4) 0.028(4) 0.014(4)
C8B 0.046(4) 0.048(5) 0.058(5) 0.015(4) 0.021(4) 0.007(4)
C9B 0.048(4) 0.042(4) 0.049(4) 0.016(4) 0.021(4) 0.012(4)
F6 0.0524(16) 0.0364(16) 0.0648(18) -0.0022(14) 0.0059(14) -0.0158(13)
F7 0.0444(16) 0.0577(19) 0.0603(18) -0.0079(15) -0.0064(14) -0.0057(14)
F8 0.0536(16) 0.0467(18) 0.0660(19) 0.0140(15) -0.0021(14) 0.0097(14)
F9 0.0613(18) 0.0294(16) 0.082(2) 0.0105(15) 0.0017(15) -0.0036(13)
F10 0.0403(14) 0.0361(15) 0.0522(16) 0.0001(13) 0.0025(13) -0.0036(12)
F11 0.0506(16) 0.0460(17) 0.0469(16) -0.0029(13) 0.0140(13) 0.0129(13)
F12 0.0631(18) 0.070(2) 0.0512(17) -0.0168(15) 0.0242(14) 0.0055(16)
F13 0.0596(18) 0.090(2) 0.0326(16) -0.0052(15) 0.0115(13) -0.0018(16)
F14 0.0590(17) 0.0567(19) 0.0464(16) 0.0076(14) 0.0040(14) 0.0060(15)
F15 0.0613(17) 0.0416(16) 0.0426(15) 0.0042(13) 0.0166(13) 0.0170(14)
F16 0.054(6) 0.068(6) 0.038(5) -0.001(4) 0.001(4) -0.008(5)
F17 0.052(5) 0.114(9) 0.059(5) 0.010(5) -0.004(4) 0.002(5)
F18 0.077(7) 0.110(7) 0.045(4) 0.035(4) 0.003(4) 0.036(6)
F19 0.095(9) 0.066(5) 0.057(4) 0.034(3) 0.031(5) 0.018(5)
F20 0.067(5) 0.056(6) 0.052(5) 0.010(4) 0.013(4) -0.009(4)
C28 0.048(6) 0.031(7) 0.033(6) -0.007(6) 0.004(5) 0.008(5)
C29 0.044(6) 0.044(7) 0.041(6) 0.013(5) 0.013(5) 0.013(5)
C30 0.035(6) 0.072(9) 0.051(6) -0.005(6) 0.005(5) 0.013(6)
C31 0.067(8) 0.060(7) 0.030(5) 0.014(5) 0.014(5) 0.023(6)
C32 0.069(8) 0.035(6) 0.051(6) 0.013(5) 0.027(5) 0.017(5)
C33 0.053(7) 0.040(7) 0.035(6) 0.001(5) 0.011(5) 0.004(5)
F16B 0.053(9) 0.042(7) 0.061(10) 0.008(6) 0.008(7) -0.002(6)
F17B 0.050(7) 0.084(10) 0.059(9) 0.011(7) -0.003(6) -0.003(6)
F18B 0.081(11) 0.097(10) 0.059(7) 0.026(6) 0.013(7) 0.030(9)
F19B 0.081(12) 0.062(8) 0.077(8) 0.028(6) 0.027(8) 0.007(7)
F20B 0.082(10) 0.027(7) 0.046(8) 0.016(6) 0.018(8) -0.003(7)
C28B 0.049(8) 0.030(9) 0.038(9) 0.003(8) 0.032(7) 0.011(7)
C29B 0.057(9) 0.043(8) 0.045(8) 0.000(7) 0.021(7) 0.010(7)
C30B 0.062(9) 0.047(8) 0.051(8) 0.006(7) 0.018(7) 0.013(7)
C31B 0.068(9) 0.053(8) 0.048(7) 0.010(7) 0.017(7) 0.020(7)
C32B 0.073(9) 0.041(8) 0.047(7) 0.010(6) 0.026(7) 0.011(7)
C33B 0.057(8) 0.023(8) 0.043(8) 0.002(7) 0.022(6) 0.014(6)
F21 0.0608(18) 0.0341(16) 0.085(2) -0.0178(15) 0.0208(16) 0.0045(14)
F22 0.098(2) 0.050(2) 0.092(2) -0.0371(18) 0.036(2) -0.0140(17)
F23 0.078(2) 0.066(2) 0.0563(18) -0.0133(16) 0.0105(16) -0.0276(17)
F24 0.0479(17) 0.064(2) 0.095(2) -0.0075(18) 0.0163(16) -0.0017(15)
F25 0.0479(16) 0.0525(19) 0.077(2) -0.0194(16) 0.0225(15) 0.0042(14)
C34 0.051(3) 0.024(3) 0.031(2) 0.001(2) 0.016(2) 0.002(2)
C35 0.049(3) 0.033(3) 0.052(3) 0.005(2) 0.023(2) 0.007(2)
C36 0.067(3) 0.031(3) 0.043(3) -0.010(2) 0.021(3) -0.012(3)
C37 0.057(3) 0.046(3) 0.035(3) 0.000(2) 0.011(2) -0.015(3)
C38 0.044(3) 0.044(3) 0.047(3) 0.002(3) 0.015(2) -0.002(2)
C39 0.052(3) 0.034(3) 0.039(3) -0.002(2) 0.025(2) 0.004(2)
F26 0.0606(17) 0.0578(19) 0.0486(16) 0.0084(15) 0.0140(14) 0.0285(14)
F27 0.0490(16) 0.081(2) 0.070(2) -0.0103(17) 0.0245(15) 0.0154(16)
F28 0.078(2) 0.078(2) 0.064(2) -0.0022(17) 0.0446(17) -0.0024(17)
F29 0.087(2) 0.0576(19) 0.0493(17) 0.0194(15) 0.0316(16) 0.0104(16)
F30 0.0502(15) 0.0410(16) 0.0434(15) 0.0081(12) 0.0147(12) 0.0146(13)
C1 0.045(3) 0.037(3) 0.022(2) 0.000(2) 0.007(2) 0.002(2)
C2 0.049(3) 0.033(3) 0.039(3) -0.002(2) 0.008(2) -0.006(2)
C3 0.063(3) 0.044(3) 0.051(3) 0.000(3) 0.005(3) -0.002(3)
C10 0.036(2) 0.026(2) 0.033(2) -0.001(2) 0.012(2) -0.001(2)
C11 0.045(3) 0.032(3) 0.044(3) -0.008(2) 0.019(2) -0.005(2)
C12 0.030(2) 0.046(3) 0.039(3) -0.006(2) 0.005(2) 0.003(2)
C13 0.040(3) 0.040(3) 0.039(3) 0.007(2) 0.007(2) 0.008(2)
C14 0.043(3) 0.027(3) 0.048(3) -0.001(2) 0.008(2) 0.002(2)
C15 0.031(2) 0.043(3) 0.031(2) -0.005(2) 0.005(2) -0.003(2)
C16 0.040(2) 0.027(2) 0.036(3) 0.004(2) 0.007(2) -0.003(2)
C17 0.035(2) 0.033(3) 0.036(3) -0.006(2) 0.009(2) 0.000(2)
C18 0.042(3) 0.041(3) 0.041(3) -0.013(2) 0.016(2) -0.005(2)
C19 0.040(3) 0.054(3) 0.031(3) -0.005(2) 0.010(2) -0.009(2)
C20 0.038(3) 0.039(3) 0.037(3) 0.004(2) 0.003(2) -0.001(2)
C21 0.046(3) 0.033(3) 0.037(3) -0.007(2) 0.015(2) -0.007(2)
C22 0.060(3) 0.036(3) 0.040(3) -0.005(2) 0.005(2) -0.008(2)
C23 0.085(4) 0.039(3) 0.039(3) -0.009(2) 0.018(3) -0.007(3)
C24 0.090(4) 0.030(3) 0.054(3) -0.003(3) 0.037(3) 0.005(3)
C25 0.038(2) 0.032(3) 0.033(3) 0.003(2) 0.005(2) -0.005(2)
C26 0.058(3) 0.027(3) 0.057(3) 0.001(2) 0.021(3) 0.003(2)
C27 0.044(3) 0.039(3) 0.074(4) 0.002(3) 0.014(3) 0.004(2)
C40 0.042(3) 0.023(2) 0.033(2) -0.005(2) 0.008(2) -0.002(2)
C41 0.048(3) 0.030(3) 0.039(3) -0.003(2) 0.007(2) 0.003(2)
C42 0.038(3) 0.051(3) 0.048(3) -0.014(3) 0.017(2) 0.003(2)
C43 0.053(3) 0.052(3) 0.043(3) -0.004(3) 0.028(3) -0.007(3)
C44 0.052(3) 0.035(3) 0.042(3) 0.000(2) 0.018(2) -0.004(2)
C45 0.044(3) 0.030(3) 0.040(3) -0.005(2) 0.016(2) 0.001(2)
O1 0.075(3) 0.060(3) 0.057(2) -0.011(2) 0.030(2) 0.000(2)
O2 0.080(3) 0.076(3) 0.071(3) 0.004(2) -0.018(2) 0.009(2)
O3 0.091(3) 0.062(3) 0.069(3) 0.011(2) 0.046(2) -0.005(2)
O4 0.046(2) 0.073(3) 0.114(3) -0.005(2) -0.007(2) -0.002(2)
N3 0.039(2) 0.053(3) 0.038(2) 0.006(2) 0.0094(18) 0.0023(19)
C46 0.067(4) 0.072(4) 0.068(4) 0.017(3) 0.028(3) 0.019(3)
C47 0.044(3) 0.102(5) 0.095(5) 0.034(4) 0.010(3) 0.000(3)
C48 0.052(3) 0.070(4) 0.068(4) 0.016(3) 0.008(3) 0.013(3)
C49 0.086(4) 0.086(5) 0.067(4) 0.034(4) 0.008(3) 0.002(4)
C50 0.095(5) 0.085(5) 0.047(3) -0.001(3) 0.007(3) -0.024(4)
C51 0.063(4) 0.135(7) 0.102(5) 0.031(5) -0.016(4) -0.041(4)
C52 0.057(3) 0.082(4) 0.046(3) 0.005(3) 0.013(3) -0.005(3)
C53 0.082(4) 0.091(5) 0.061(4) 0.026(4) 0.010(3) -0.014(4)
N4 0.037(3) 0.038(3) 0.064(4) 0.000 0.022(3) 0.000
C54 0.093(5) 0.081(5) 0.105(5) -0.009(4) 0.057(4) 0.010(4)
C55 0.135(6) 0.069(5) 0.114(6) -0.047(4) 0.038(5) -0.033(5)
C56 0.054(3) 0.080(5) 0.086(4) -0.014(4) 0.020(3) 0.003(3)
C57 0.100(5) 0.069(4) 0.044(3) 0.006(3) 0.007(3) 0.014(4)
N5 0.058(4) 0.036(3) 0.048(3) 0.000 0.011(3) 0.000
C58 0.079(4) 0.067(4) 0.052(3) 0.016(3) 0.021(3) 0.032(3)
C59 0.164(7) 0.152(8) 0.045(4) -0.006(4) 0.026(4) 0.063(6)
C60 0.073(4) 0.057(4) 0.084(4) -0.024(3) 0.013(3) -0.021(3)
C61 0.069(4) 0.088(5) 0.103(5) -0.032(4) 0.022(4) -0.017(4)
O5 0.125(6) 0.125(6) 0.108(6) 0.003(5) 0.036(5) -0.006(5)
C62 0.108(5) 0.108(6) 0.107(5) -0.016(5) 0.041(5) -0.008(5)
C65 0.131(6) 0.111(6) 0.115(6) -0.009(6) 0.052(6) -0.005(6)
C64 0.139(7) 0.111(7) 0.115(6) -0.011(6) 0.035(6) -0.026(6)
C63 0.127(6) 0.101(7) 0.121(6) -0.029(6) 0.028(5) -0.012(5)
O5B 0.131(6) 0.122(6) 0.115(6) 0.000(5) 0.041(5) -0.017(5)
C62B 0.098(6) 0.104(7) 0.098(6) -0.014(5) 0.046(5) -0.010(5)
C63B 0.114(6) 0.094(6) 0.115(6) -0.022(6) 0.044(6) -0.021(5)
C64B 0.135(6) 0.109(7) 0.123(6) -0.017(6) 0.027(6) -0.027(6)
C65B 0.136(6) 0.108(6) 0.112(6) -0.005(5) 0.038(5) -0.034(6)

loop_
_atom_type_symbol
_atom_type_description
_atom_type_scat_dispersion_real
_atom_type_scat_dispersion_imag
_atom_type_scat_source
C C 0.0033 0.0016 'International Tables Vol C Tables 4.2.6.8 and 6.1.1.4'
H H 0.0000 0.0000 'International Tables Vol C Tables 4.2.6.8 and 6.1.1.4'
B B 0.0013 0.0007 'International Tables Vol C Tables 4.2.6.8 and 6.1.1.4'
N N 0.0061 0.0033 'International Tables Vol C Tables 4.2.6.8 and 6.1.1.4'
O O 0.0106 0.0060 'International Tables Vol C Tables 4.2.6.8 and 6.1.1.4'
F F 0.0171 0.0103 'International Tables Vol C Tables 4.2.6.8 and 6.1.1.4'
S S 0.1246 0.1234 'International Tables Vol C Tables 4.2.6.8 and 6.1.1.4'
Fe Fe 0.3463 0.8444 'International Tables Vol C Tables 4.2.6.8 and 6.1.1.4'

loop_
_exptl_crystal_face_index_h
_exptl_crystal_face_index_k
_exptl_crystal_face_index_l
_exptl_crystal_face_perp_dist
0.00 -1.00 0.00 0.0110
0.00 1.00 0.00 0.0500
2.00 1.00 2.00 0.2620
-2.00 -1.00 -2.00 0.2060
-1.00 0.00 0.00 0.1360
1.00 0.00 0.00 0.1250
5.00 0.00 -1.00 0.0540
-3.00 0.00 1.00 0.1470
6.00 -1.00 -6.00 0.1830
-5.00 1.00 1.00 0.1060

loop_
_geom_angle_atom_site_label_1
_geom_angle_atom_site_label_2
_geom_angle_atom_site_label_3
_geom_angle
_geom_angle_site_symmetry_1
_geom_angle_site_symmetry_3
C3 Fe1 C2 93.9(2) . .
C3 Fe1 C1 94.8(2) . .
C2 Fe1 C1 99.5(2) . .
C3 Fe1 S2 88.65(18) . .
C2 Fe1 S2 163.75(15) . .
C1 Fe1 S2 96.30(14) . .
C3 Fe1 S1 158.93(17) . .
C2 Fe1 S1 87.10(15) . .
C1 Fe1 S1 105.85(13) . .
S2 Fe1 S1 84.84(5) . .
C3 Fe1 Fe2 104.15(17) . .
C2 Fe1 Fe2 107.83(15) . .
C1 Fe1 Fe2 145.29(13) . .
S2 Fe1 Fe2 56.09(4) . .
S1 Fe1 Fe2 55.89(3) . .
C27 Fe2 C26 98.7(2) . .
C27 Fe2 C25 90.5(2) . .
C26 Fe2 C25 98.0(2) . .
C27 Fe2 S1 148.01(18) . .
C26 Fe2 S1 113.24(16) . .
C25 Fe2 S1 86.05(13) . .
C27 Fe2 S2 88.10(16) . .
C26 Fe2 S2 100.71(15) . .
C25 Fe2 S2 161.27(14) . .
S1 Fe2 S2 85.29(5) . .
C27 Fe2 Fe1 94.20(17) . .
C26 Fe2 Fe1 153.18(15) . .
C25 Fe2 Fe1 105.34(14) . .
S1 Fe2 Fe1 56.51(3) . .
S2 Fe2 Fe1 56.19(4) . .
C22 S1 Fe2 113.41(17) . .
C22 S1 Fe1 111.57(16) . .
Fe2 S1 Fe1 67.60(4) . .
C24 S2 Fe2 113.39(16) . .
C24 S2 Fe1 110.46(17) . .
Fe2 S2 Fe1 67.72(4) . .
C1 N1 B1 170.6(4) . .
C25 N2 B2 178.3(4) . .
N1 B1 C16 104.7(3) . .
N1 B1 C4 108.3(5) . .
C16 B1 C4 118.4(6) . .
N1 B1 C4B 111.7(5) . .
C16 B1 C4B 115.0(6) . .
C4 B1 C4B 4.0(10) . .
N1 B1 C10 111.4(4) . .
C16 B1 C10 113.8(3) . .
C4 B1 C10 100.3(3) . .
C4B B1 C10 100.4(3) . .
N2 B2 C34 109.3(3) . .
N2 B2 C40 108.6(4) . .
C34 B2 C40 106.0(3) . .
N2 B2 C28 102.5(3) . .
C34 B2 C28 112.8(6) . .
C40 B2 C28 117.5(4) . .
N2 B2 C28B 102.7(4) . .
C34 B2 C28B 118.6(8) . .
C40 B2 C28B 111.3(6) . .
C28 B2 C28B 6.8(10) . .
C9 C4 C5 113.9(7) . .
C9 C4 B1 127.3(9) . .
C5 C4 B1 118.8(9) . .
F1 C5 C6 116.6(7) . .
F1 C5 C4 119.7(7) . .
C6 C5 C4 123.7(7) . .
F2 C6 C7 120.5(7) . .
F2 C6 C5 120.3(7) . .
C7 C6 C5 119.3(7) . .
F3 C7 C8 120.5(7) . .
F3 C7 C6 119.9(7) . .
C8 C7 C6 119.6(6) . .
F4 C8 C7 121.5(8) . .
F4 C8 C9 118.4(8) . .
C7 C8 C9 120.1(7) . .
F5 C9 C4 118.0(9) . .
F5 C9 C8 118.5(9) . .
C4 C9 C8 123.5(7) . .
C9B C4B C5B 113.4(7) . .
C9B C4B B1 124.4(9) . .
C5B C4B B1 122.2(9) . .
F1B C5B C6B 117.6(8) . .
F1B C5B C4B 118.6(8) . .
C6B C5B C4B 123.8(7) . .
F2B C6B C7B 121.2(7) . .
F2B C6B C5B 119.5(7) . .
C7B C6B C5B 119.2(7) . .
F3B C7B C8B 121.7(8) . .
F3B C7B C6B 118.6(8) . .
C8B C7B C6B 119.6(7) . .
F4B C8B C7B 117.6(9) . .
F4B C8B C9B 122.7(9) . .
C7B C8B C9B 119.7(7) . .
F5B C9B C8B 112.7(11) . .
F5B C9B C4B 123.2(11) . .
C8B C9B C4B 124.2(8) . .
C33 C28 C29 114.2(6) . .
C33 C28 B2 126.7(7) . .
C29 C28 B2 119.1(8) . .
F16 C29 C28 120.5(7) . .
F16 C29 C30 116.3(7) . .
C28 C29 C30 123.2(6) . .
F17 C30 C31 120.7(7) . .
F17 C30 C29 120.0(7) . .
C31 C30 C29 119.3(6) . .
F18 C31 C32 121.3(7) . .
F18 C31 C30 118.9(7) . .
C32 C31 C30 119.8(6) . .
F19 C32 C31 119.7(6) . .
F19 C32 C33 120.4(6) . .
C31 C32 C33 119.9(6) . .
F20 C33 C28 120.5(7) . .
F20 C33 C32 115.9(7) . .
C28 C33 C32 123.6(6) . .
C33B C28B C29B 114.2(9) . .
C33B C28B B2 125.7(11) . .
C29B C28B B2 120.1(11) . .
F16B C29B C28B 119.5(10) . .
F16B C29B C30B 117.2(9) . .
C28B C29B C30B 123.2(9) . .
F17B C30B C31B 121.1(9) . .
F17B C30B C29B 119.4(9) . .
C31B C30B C29B 119.5(8) . .
F18B C31B C32B 120.4(9) . .
F18B C31B C30B 120.3(9) . .
C32B C31B C30B 119.4(8) . .
F19B C32B C31B 121.6(9) . .
F19B C32B C33B 118.0(9) . .
C31B C32B C33B 120.5(8) . .
F20B C33B C28B 120.3(9) . .
F20B C33B C32B 116.4(9) . .
C28B C33B C32B 123.3(8) . .
C39 C34 C35 111.7(4) . .
C39 C34 B2 128.7(4) . .
C35 C34 B2 119.3(4) . .
F21 C35 C36 116.4(4) . .
F21 C35 C34 118.1(4) . .
C36 C35 C34 125.5(4) . .
F22 C36 C37 120.1(4) . .
F22 C36 C35 120.8(5) . .
C37 C36 C35 119.1(4) . .
F23 C37 C38 120.9(5) . .
F23 C37 C36 119.9(5) . .
C38 C37 C36 119.2(4) . .
F24 C38 C37 119.8(4) . .
F24 C38 C39 120.6(4) . .
C37 C38 C39 119.6(4) . .
F25 C39 C38 114.8(4) . .
F25 C39 C34 120.4(4) . .
C38 C39 C34 124.8(4) . .
N1 C1 Fe1 174.6(4) . .
O1 C2 Fe1 178.1(4) . .
O2 C3 Fe1 178.8(5) . .
C15 C10 C11 113.1(4) . .
C15 C10 B1 119.8(4) . .
C11 C10 B1 126.6(4) . .
F6 C11 C12 116.0(4) . .
F6 C11 C10 120.8(4) . .
C12 C11 C10 123.2(4) . .
F7 C12 C13 119.3(4) . .
F7 C12 C11 120.4(4) . .
C13 C12 C11 120.3(4) . .
F8 C13 C12 120.3(4) . .
F8 C13 C14 120.8(4) . .
C12 C13 C14 118.9(4) . .
F9 C14 C13 119.7(4) . .
F9 C14 C15 121.6(4) . .
C13 C14 C15 118.7(4) . .
F10 C15 C14 115.5(4) . .
F10 C15 C10 118.7(4) . .
C14 C15 C10 125.8(4) . .
C17 C16 C21 113.3(4) . .
C17 C16 B1 128.5(4) . .
C21 C16 B1 117.3(4) . .
F11 C17 C16 120.8(4) . .
F11 C17 C18 115.3(4) . .
C16 C17 C18 123.9(4) . .
F12 C18 C19 120.0(4) . .
F12 C18 C17 120.1(4) . .
C19 C18 C17 119.8(4) . .
F13 C19 C18 120.4(4) . .
F13 C19 C20 120.4(4) . .
C18 C19 C20 119.2(4) . .
F14 C20 C21 120.5(4) . .
F14 C20 C19 120.5(4) . .
C21 C20 C19 118.9(4) . .
F15 C21 C20 115.8(4) . .
F15 C21 C16 119.4(4) . .
C20 C21 C16 124.8(4) . .
C23 C22 S1 115.8(3) . .
C23 C22 H22A 108.3 . .
S1 C22 H22A 108.3 . .
C23 C22 H22B 108.3 . .
S1 C22 H22B 108.3 . .
H22A C22 H22B 107.4 . .
C24 C23 C22 113.9(4) . .
C24 C23 H23A 108.8 . .
C22 C23 H23A 108.8 . .
C24 C23 H23B 108.8 . .
C22 C23 H23B 108.8 . .
H23A C23 H23B 107.7 . .
C23 C24 S2 115.8(3) . .
C23 C24 H24A 108.3 . .
S2 C24 H24A 108.3 . .
C23 C24 H24B 108.3 . .
S2 C24 H24B 108.3 . .
H24A C24 H24B 107.4 . .
N2 C25 Fe2 178.1(4) . .
O3 C26 Fe2 175.3(4) . .
O4 C27 Fe2 179.3(5) . .
C41 C40 C45 113.1(4) . .
C41 C40 B2 126.4(4) . .
C45 C40 B2 120.2(4) . .
F26 C41 C42 115.0(4) . .
F26 C41 C40 120.4(4) . .
C42 C41 C40 124.6(4) . .
F27 C42 C43 119.7(4) . .
F27 C42 C41 120.9(4) . .
C43 C42 C41 119.4(4) . .
F28 C43 C42 120.0(4) . .
F28 C43 C44 120.8(5) . .
C42 C43 C44 119.2(4) . .
F29 C44 C43 119.3(4) . .
F29 C44 C45 121.6(4) . .
C43 C44 C45 119.0(4) . .
F30 C45 C44 115.9(4) . .
F30 C45 C40 119.4(4) . .
C44 C45 C40 124.6(4) . .
C50 N3 C48 111.5(4) . .
C50 N3 C52 111.6(4) . .
C48 N3 C52 106.9(4) . .
C50 N3 C46 107.6(4) . .
C48 N3 C46 109.5(4) . .
C52 N3 C46 109.8(4) . .
C47 C46 N3 116.0(5) . .
C47 C46 H46A 108.3 . .
N3 C46 H46A 108.3 . .
C47 C46 H46B 108.3 . .
N3 C46 H46B 108.3 . .
H46A C46 H46B 107.4 . .
C46 C47 H47A 109.5 . .
C46 C47 H47B 109.5 . .
H47A C47 H47B 109.5 . .
C46 C47 H47C 109.5 . .
H47A C47 H47C 109.5 . .
H47B C47 H47C 109.5 . .
N3 C48 C49 115.1(5) . .
N3 C48 H48A 108.5 . .
C49 C48 H48A 108.5 . .
N3 C48 H48B 108.5 . .
C49 C48 H48B 108.5 . .
H48A C48 H48B 107.5 . .
C48 C49 H49A 109.5 . .
C48 C49 H49B 109.5 . .
H49A C49 H49B 109.5 . .
C48 C49 H49C 109.5 . .
H49A C49 H49C 109.5 . .
H49B C49 H49C 109.5 . .
N3 C50 C51 113.5(5) . .
N3 C50 H50A 108.9 . .
C51 C50 H50A 108.9 . .
N3 C50 H50B 108.9 . .
C51 C50 H50B 108.9 . .
H50A C50 H50B 107.7 . .
C50 C51 H51A 109.5 . .
C50 C51 H51B 109.5 . .
H51A C51 H51B 109.5 . .
C50 C51 H51C 109.5 . .
H51A C51 H51C 109.5 . .
H51B C51 H51C 109.5 . .
N3 C52 C53 114.8(5) . .
N3 C52 H52A 108.6 . .
C53 C52 H52A 108.6 . .
N3 C52 H52B 108.6 . .
C53 C52 H52B 108.6 . .
H52A C52 H52B 107.5 . .
C52 C53 H53A 109.5 . .
C52 C53 H53B 109.5 . .
H53A C53 H53B 109.5 . .
C52 C53 H53C 109.5 . .
H53A C53 H53C 109.5 . .
H53B C53 H53C 109.5 . .
C56 N4 C56 110.6(6) . 2
C56 N4 C54 106.8(3) . 2
C56 N4 C54 110.4(3) 2 2
C56 N4 C54 110.4(3) . .
C56 N4 C54 106.8(3) 2 .
C54 N4 C54 111.8(6) 2 .
N4 C54 C55 113.7(5) . .
N4 C54 H54A 108.8 . .
C55 C54 H54A 108.8 . .
N4 C54 H54B 108.8 . .
C55 C54 H54B 108.8 . .
H54A C54 H54B 107.7 . .
C54 C55 H55A 109.5 . .
C54 C55 H55B 109.5 . .
H55A C55 H55B 109.5 . .
C54 C55 H55C 109.5 . .
H55A C55 H55C 109.5 . .
H55B C55 H55C 109.5 . .
N4 C56 C57 114.7(4) . .
N4 C56 H56A 108.6 . .
C57 C56 H56A 108.6 . .
N4 C56 H56B 108.6 . .
C57 C56 H56B 108.6 . .
H56A C56 H56B 107.6 . .
C56 C57 H57A 109.5 . .
C56 C57 H57B 109.5 . .
H57A C57 H57B 109.5 . .
C56 C57 H57C 109.5 . .
H57A C57 H57C 109.5 . .
H57B C57 H57C 109.5 . .
C58 N5 C58 105.0(5) 2 .
C58 N5 C60 111.0(3) 2 .
C58 N5 C60 112.0(3) . .
C58 N5 C60 112.0(3) 2 2
C58 N5 C60 111.0(3) . 2
C60 N5 C60 106.0(6) . 2
N5 C58 C59 114.9(5) . .
N5 C58 H58A 108.5 . .
C59 C58 H58A 108.5 . .
N5 C58 H58B 108.5 . .
C59 C58 H58B 108.5 . .
H58A C58 H58B 107.5 . .
C58 C59 H59A 109.5 . .
C58 C59 H59B 109.5 . .
H59A C59 H59B 109.5 . .
C58 C59 H59C 109.5 . .
H59A C59 H59C 109.5 . .
H59B C59 H59C 109.5 . .
N5 C60 C61 114.7(5) . .
N5 C60 H60A 108.6 . .
C61 C60 H60A 108.6 . .
N5 C60 H60B 108.6 . .
C61 C60 H60B 108.6 . .
H60A C60 H60B 107.6 . .
C60 C61 H61A 109.5 . .
C60 C61 H61B 109.5 . .
H61A C61 H61B 109.5 . .
C60 C61 H61C 109.5 . .
H61A C61 H61C 109.5 . .
H61B C61 H61C 109.5 . .
C65 O5 C62 106.2(9) . .
O5 C62 C63 103.7(9) . .
O5 C62 H62A 111.0 . .
C63 C62 H62A 111.0 . .
O5 C62 H62B 111.0 . .
C63 C62 H62B 111.0 . .
H62A C62 H62B 109.0 . .
O5 C65 C64 111.5(8) . .
O5 C65 H65A 109.3 . .
C64 C65 H65A 109.3 . .
O5 C65 H65B 109.3 . .
C64 C65 H65B 109.3 . .
H65A C65 H65B 108.0 . .
C65 C64 C63 102.6(8) . .
C65 C64 H64A 111.3 . .
C63 C64 H64A 111.3 . .
C65 C64 H64B 111.3 . .
C63 C64 H64B 111.3 . .
H64A C64 H64B 109.2 . .
C64 C63 C62 106.1(9) . .
C64 C63 H63A 110.5 . .
C62 C63 H63A 110.5 . .
C64 C63 H63B 110.5 . .
C62 C63 H63B 110.5 . .
H63A C63 H63B 108.7 . .
C62B O5B C65B 109.0(8) . .
O5B C62B C63B 109.4(8) . .
O5B C62B H62C 109.8 . .
C63B C62B H62C 109.8 . .
O5B C62B H62D 109.8 . .
C63B C62B H62D 109.8 . .
H62C C62B H62D 108.2 . .
C62B C63B C64B 106.0(8) . .
C62B C63B H63C 110.5 . .
C64B C63B H63C 110.5 . .
C62B C63B H63D 110.5 . .
C64B C63B H63D 110.5 . .
H63C C63B H63D 108.7 . .
C63B C64B C65B 107.5(8) . .
C63B C64B H64C 110.2 . .
C65B C64B H64C 110.2 . .
C63B C64B H64D 110.2 . .
C65B C64B H64D 110.2 . .
H64C C64B H64D 108.5 . .
O5B C65B C64B 107.3(8) . .
O5B C65B H65C 110.3 . .
C64B C65B H65C 110.3 . .
O5B C65B H65D 110.3 . .
C64B C65B H65D 110.3 . .
H65C C65B H65D 108.5 . .

loop_
_geom_bond_atom_site_label_1
_geom_bond_atom_site_label_2
_geom_bond_distance
_geom_bond_site_symmetry_2
Fe1 C3 1.758(5) .
Fe1 C2 1.764(5) .
Fe1 C1 1.874(5) .
Fe1 S2 2.2619(14) .
Fe1 S1 2.2723(12) .
Fe1 Fe2 2.5190(9) .
Fe2 C27 1.757(5) .
Fe2 C26 1.765(6) .
Fe2 C25 1.873(5) .
Fe2 S1 2.2559(12) .
Fe2 S2 2.2592(13) .
S1 C22 1.828(4) .
S2 C24 1.833(5) .
N1 C1 1.158(5) .
N1 B1 1.495(6) .
N2 C25 1.157(5) .
N2 B2 1.558(5) .
B1 C16 1.620(6) .
B1 C4 1.646(8) .
B1 C4B 1.648(9) .
B1 C10 1.689(5) .
B2 C34 1.634(6) .
B2 C40 1.636(6) .
B2 C28 1.651(8) .
B2 C28B 1.653(9) .
F1 C5 1.349(7) .
F2 C6 1.351(7) .
F3 C7 1.346(6) .
F4 C8 1.341(7) .
F5 C9 1.349(7) .
C4 C9 1.379(8) .
C4 C5 1.392(8) .
C5 C6 1.381(8) .
C6 C7 1.363(8) .
C7 C8 1.353(8) .
C8 C9 1.381(8) .
F1B C5B 1.348(7) .
F2B C6B 1.345(7) .
F3B C7B 1.348(6) .
F4B C8B 1.345(7) .
F5B C9B 1.347(7) .
C4B C9B 1.380(8) .
C4B C5B 1.390(8) .
C5B C6B 1.382(8) .
C6B C7B 1.367(9) .
C7B C8B 1.352(9) .
C8B C9B 1.378(9) .
F6 C11 1.342(5) .
F7 C12 1.343(5) .
F8 C13 1.335(5) .
F9 C14 1.343(5) .
F10 C15 1.362(4) .
F11 C17 1.350(5) .
F12 C18 1.345(5) .
F13 C19 1.350(5) .
F14 C20 1.349(5) .
F15 C21 1.361(5) .
F16 C29 1.345(6) .
F17 C30 1.340(6) .
F18 C31 1.342(6) .
F19 C32 1.340(6) .
F20 C33 1.350(6) .
C28 C33 1.376(8) .
C28 C29 1.388(7) .
C29 C30 1.399(7) .
C30 C31 1.359(8) .
C31 C32 1.350(8) .
C32 C33 1.390(7) .
F16B C29B 1.344(7) .
F17B C30B 1.340(7) .
F18B C31B 1.345(7) .
F19B C32B 1.342(7) .
F20B C33B 1.348(7) .
C28B C33B 1.375(9) .
C28B C29B 1.390(9) .
C29B C30B 1.399(9) .
C30B C31B 1.359(9) .
C31B C32B 1.348(9) .
C32B C33B 1.393(9) .
F21 C35 1.360(5) .
F22 C36 1.345(5) .
F23 C37 1.344(5) .
F24 C38 1.336(5) .
F25 C39 1.353(5) .
C34 C39 1.383(6) .
C34 C35 1.391(6) .
C35 C36 1.368(6) .
C36 C37 1.363(7) .
C37 C38 1.356(7) .
C38 C39 1.381(6) .
F26 C41 1.365(5) .
F27 C42 1.350(5) .
F28 C43 1.353(5) .
F29 C44 1.342(5) .
F30 C45 1.353(5) .
C2 O1 1.154(5) .
C3 O2 1.153(5) .
C10 C15 1.375(6) .
C10 C11 1.393(6) .
C11 C12 1.383(6) .
C12 C13 1.369(6) .
C13 C14 1.371(6) .
C14 C15 1.374(6) .
C16 C17 1.376(6) .
C16 C21 1.389(6) .
C17 C18 1.378(6) .
C18 C19 1.366(6) .
C19 C20 1.370(6) .
C20 C21 1.369(6) .
C22 C23 1.505(7) .
C22 H22A 0.9900 .
C22 H22B 0.9900 .
C23 C24 1.504(7) .
C23 H23A 0.9900 .
C23 H23B 0.9900 .
C24 H24A 0.9900 .
C24 H24B 0.9900 .
C26 O3 1.156(5) .
C27 O4 1.161(5) .
C40 C41 1.377(6) .
C40 C45 1.386(6) .
C41 C42 1.372(6) .
C42 C43 1.366(7) .
C43 C44 1.371(6) .
C44 C45 1.371(6) .
N3 C50 1.499(6) .
N3 C48 1.505(6) .
N3 C52 1.512(6) .
N3 C46 1.527(6) .
C46 C47 1.487(8) .
C46 H46A 0.9900 .
C46 H46B 0.9900 .
C47 H47A 0.9800 .
C47 H47B 0.9800 .
C47 H47C 0.9800 .
C48 C49 1.515(7) .
C48 H48A 0.9900 .
C48 H48B 0.9900 .
C49 H49A 0.9800 .
C49 H49B 0.9800 .
C49 H49C 0.9800 .
C50 C51 1.528(8) .
C50 H50A 0.9900 .
C50 H50B 0.9900 .
C51 H51A 0.9800 .
C51 H51B 0.9800 .
C51 H51C 0.9800 .
C52 C53 1.521(8) .
C52 H52A 0.9900 .
C52 H52B 0.9900 .
C53 H53A 0.9800 .
C53 H53B 0.9800 .
C53 H53C 0.9800 .
N4 C56 1.512(6) .
N4 C56 1.512(6) 2
N4 C54 1.519(6) 2
N4 C54 1.519(6) .
C54 C55 1.549(8) .
C54 H54A 0.9900 .
C54 H54B 0.9900 .
C55 H55A 0.9800 .
C55 H55B 0.9800 .
C55 H55C 0.9800 .
C56 C57 1.530(8) .
C56 H56A 0.9900 .
C56 H56B 0.9900 .
C57 H57A 0.9800 .
C57 H57B 0.9800 .
C57 H57C 0.9800 .
N5 C58 1.507(6) 2
N5 C58 1.507(6) .
N5 C60 1.515(6) .
N5 C60 1.515(6) 2
C58 C59 1.513(8) .
C58 H58A 0.9900 .
C58 H58B 0.9900 .
C59 H59A 0.9800 .
C59 H59B 0.9800 .
C59 H59C 0.9800 .
C60 C61 1.526(8) .
C60 H60A 0.9900 .
C60 H60B 0.9900 .
C61 H61A 0.9800 .
C61 H61B 0.9800 .
C61 H61C 0.9800 .
O5 C65 1.418(9) .
O5 C62 1.449(9) .
C62 C63 1.517(9) .
C62 H62A 0.9900 .
C62 H62B 0.9900 .
C65 C64 1.484(9) .
C65 H65A 0.9900 .
C65 H65B 0.9900 .
C64 C63 1.488(9) .
C64 H64A 0.9900 .
C64 H64B 0.9900 .
C63 H63A 0.9900 .
C63 H63B 0.9900 .
O5B C62B 1.430(9) .
O5B C65B 1.439(9) .
C62B C63B 1.464(9) .
C62B H62C 0.9900 .
C62B H62D 0.9900 .
C63B C64B 1.481(9) .
C63B H63C 0.9900 .
C63B H63D 0.9900 .
C64B C65B 1.488(9) .
C64B H64C 0.9900 .
C64B H64D 0.9900 .
C65B H65C 0.9900 .
C65B H65D 0.9900 .
